data_7157910
loop_
_publ_author_name
'Conboy, Darren'
'Kielty, Patrick'
'Bear, Joseph C.'
'Cockcroft, Jeremy K.'
'Farr\`as, Pau'
'McArdle, Patrick'
'Singer, Richard J.'
'Smith, Dennis A.'
'Aldabbagh, Fawaz'

_publ_section_title
;
 Ring-fused dimethoxybenzimidazole-benzimidazolequinone (DMBBQ): tunable
 halogenation and quinone formation using NaX/Oxone.
;
_journal_issue 12
_journal_name_full 'Organic &amp; biomolecular chemistry'
_journal_page_first 2716
_journal_page_last 2724
_journal_paper_doi 10.1039/d1ob00032b
_journal_volume 19
_journal_year 2021
_chemical_formula_moiety 'C22 H19 Br N4 O4'
_chemical_formula_sum 'C22 H19 Br N4 O4'
_chemical_formula_weight 483.32
_chemical_name_systematic 7''-bromo-5'',8''-dimethoxy-[6,6''-bipyrrolo[1,2-a]benzimidazole]-5,8-dione
_space_group_crystal_system orthorhombic
_space_group_IT_number 60
_space_group_name_Hall '-P 2n 2ab'
_space_group_name_H-M_alt 'P b c n'
_atom_sites_solution_hydrogens mixed
_atom_sites_solution_primary dual
_audit_creation_date 2020-07-15
_audit_creation_method
;
Olex2 1.2
(compiled 2018.05.29 svn.r3508 for OlexSys, GUI svn.r5506)
;
_audit_update_record
;
2020-08-07 deposited with the CCDC.	2021-02-26 downloaded from the CCDC.
;
_cell_angle_alpha 90
_cell_angle_beta 90
_cell_angle_gamma 90
_cell_formula_units_Z 8
_cell_length_a 23.3635(2)
_cell_length_b 9.58790(10)
_cell_length_c 17.6817(2)
_cell_measurement_reflns_used 48903
_cell_measurement_temperature 150
_cell_measurement_theta_max 72.4470
_cell_measurement_theta_min 4.4850
_cell_volume 3960.82(7)
_computing_cell_refinement 'CrysAlisPro 1.171.40.76a (Rigaku OD, 2020)'
_computing_data_collection 'CrysAlisPro 1.171.40.76a (Rigaku OD, 2020)'
_computing_data_reduction 'CrysAlisPro 1.171.40.76a (Rigaku OD, 2020)'
_computing_molecular_graphics 'Olex2 (Dolomanov et al., 2009)'
_computing_publication_material 'Olex2 (Dolomanov et al., 2009)'
_computing_structure_refinement 'ShelXL (Sheldrick, 2015)'
_computing_structure_solution 'ShelXT (Sheldrick, 2015)'
_diffrn_ambient_environment N~2~
_diffrn_ambient_temperature 150
_diffrn_detector 'CCD plate'
_diffrn_detector_area_resol_mean 5.2031
_diffrn_detector_type Atlas
_diffrn_measured_fraction_theta_full 1.000
_diffrn_measured_fraction_theta_max 0.996
_diffrn_measurement_details
;
List of Runs (angles in degrees, time in seconds):

  # Type    Start    End  Width  t~exp~   \w     \q     \k     \f   Frames
#--------------------------------------------------------------------------
  1  \w     -4.00  21.00   1.00    1.00    --   34.00  93.00  66.76   25
  2  \w     -5.00  20.00   1.00    1.00    --   34.00  94.00-159.89   25
  3  \w     -4.00  21.00   1.00    1.00    --   34.00  93.00 -52.81   25
  4  \w      8.00  33.00   1.00    1.00    --   42.00  83.00  40.12   25
  5  \w      8.00  34.00   1.00    1.00    --   42.00  83.00 160.87   26
  6  \w    -86.00 -15.00   1.00    1.00    --  -42.62 125.00 -90.00   71
  7  \w   -115.00 -18.00   1.00    1.00    --  -42.62 -38.00   0.00   97
  8  \w   -116.00 -18.00   1.00    1.00    --  -42.62 -38.00-180.00   98
  9  \w    -74.00  34.00   1.00    1.00    --  -42.62  83.00 128.00  108
 10  \w   -112.00 -28.00   1.00    1.00    --  -42.62 -38.00  90.00   84
 11  \w     14.00  41.00   1.00    1.00    --   46.00  79.00 -92.49   27
 12  \w     14.00  42.00   1.00    1.00    --   46.00  77.00-179.01   28
 13  \w     26.00  52.00   1.00    1.00    --   58.00  74.00 -46.52   26
 14  \w     30.00  56.00   1.00    1.00    --   62.00  74.00  98.81   26
 15  \w     30.00  56.00   1.00    1.00    --   62.00  74.00  69.01   26
 16  \w     31.00  57.00   1.00    1.00    --   62.00  72.00 -98.93   26
 17  \w     71.00  98.00   1.00    1.00    --   62.00  72.00 -98.93   27
 18  \w     30.00  59.00   1.00    1.00    --   62.00  73.00-143.88   29
 19  \w     34.00  66.00   1.00    1.00    --   66.00  73.00 -38.41   32
 20  \w     36.00  61.00   1.00    1.00    --   66.00  69.00 137.11   25
 21  \w    109.00 145.00   1.00    1.00    --   70.00  74.00  20.43   36
 22  \w     39.00  65.00   1.00    1.00    --   70.00  72.00 -19.60   26
 23  \w     39.00  65.00   1.00    1.00    --   70.00  72.00 147.97   26
 24  \w     38.00  75.00   1.00    1.00    --   70.00  74.00  20.43   37
 25  \w    111.00 146.00   1.00    1.00    --   74.00  67.00-179.52   35
 26  \w     45.00  76.00   1.00    1.00    --   74.00  67.00-179.52   31
 27  \w     46.00  76.00   1.00    1.00    --   78.00  74.00 147.29   30
 28  \w     48.00  74.00   1.00    1.00    --   78.00  67.00  91.25   26
 29  \w     49.00  76.00   1.00    1.00    --   78.00  63.00 -75.55   27
 30  \w     50.00  76.00   1.00    1.00    --   82.00  73.00 -53.40   26
 31  \w     54.00  80.00   1.00    1.00    --   86.00  73.00 -20.77   26
 32  \w     55.00  85.00   1.00    1.00    --   86.00  72.00   6.56   30
 33  \w    135.00 161.00   1.00    1.00    --   86.00  73.00 -20.77   26
 34  \w     58.00  84.00   1.00    1.00    --   90.00  73.00  45.78   26
 35  \w     59.00  85.00   1.00    1.00    --   90.00  71.00 -39.12   26
 36  \w     61.00  96.00   1.00    1.00    --   90.00  59.00 -91.15   35
 37  \w     59.00  89.00   1.00    1.00    --   90.00  70.00-139.52   30
 38  \w     97.00 162.00   1.00    1.00    --   94.00  72.00  95.16   65
 39  \w     63.00  89.00   1.00    1.00    --   94.00  72.00  95.16   26
 40  \w    109.00 166.00   1.00    1.00    --   94.00  68.00 129.10   57
 41  \w     64.00  90.00   1.00    1.00    --   94.00  68.00 129.10   26
 42  \w     71.00 172.00   1.00    1.00    --  102.00  71.00  67.06  101
 43  \w     74.00 164.00   1.00    1.00    --  104.49  72.00  -1.90   90
 44  \w     76.00 102.00   1.00    1.00    --  104.49  61.00 -90.00   26
 45  \w    141.00 172.00   1.00    1.00    --  104.49  63.00 -66.65   31
 46  \w     30.00 106.00   1.00    1.00    --  104.49 -94.00  90.00   76
 47  \w     76.00 131.00   1.00    1.00    --  104.49  63.00 -66.65   55
 48  \w     75.00 107.00   1.00    1.00    --  104.49  61.00-180.00   32
 49  \w     32.00 106.00   1.00    1.00    --  104.49 -97.00 -65.26   74
 50  \w    107.00 134.00   1.00    1.00    --  104.49 -61.00 120.00   27
 51  \w     32.00  98.00   1.00    1.00    --  104.49 -61.00 120.00   66
 52  \w     75.00 176.00   1.00    1.00    --  104.49  61.00-120.00  101
 53  \w    121.00 177.00   1.00    1.00    --  104.49  61.00 150.00   56
 54  \w     75.00 103.00   1.00    1.00    --  104.49  61.00 150.00   28
 55  \w     32.00 117.00   1.00    1.00    --  104.49 -61.00 -60.00   85
 56  \w     52.00 106.00   1.00    1.00    --  104.49 -94.00-150.00   54
 57  \w     76.00 176.00   1.00    1.00    --  104.49  61.00-170.16  100
 58  \w     75.00 172.00   1.00    1.00    --  104.49  61.00 -30.00   97
 59  \w     72.00 103.00   1.00    1.00    --  104.49 -94.00  30.00   31
 60  \w     81.00 106.00   1.00    1.00    --  104.49 -94.00 120.00   25
 61  \w    136.00 170.00   1.00    1.00    --  104.49  61.00 -90.00   34
 62  \w     28.00  53.00   1.00    1.00    --  104.49 -94.00 120.00   25
 63  \w     75.00 161.00   1.00    1.00    --  104.49  72.00  32.06   86
;
_diffrn_measurement_device 'four-circle diffractometer'
_diffrn_measurement_device_type 'SuperNova, Dual, Cu at home/near, Atlas'
_diffrn_measurement_method '\w scans'
_diffrn_orient_matrix_type 'CrysAlisPro convention (1999,Acta A55,543-557)'
_diffrn_orient_matrix_UB_11 0.0215741000
_diffrn_orient_matrix_UB_12 -0.1298782000
_diffrn_orient_matrix_UB_13 0.0425400000
_diffrn_orient_matrix_UB_21 0.0536055000
_diffrn_orient_matrix_UB_22 0.0811453000
_diffrn_orient_matrix_UB_23 0.0254689000
_diffrn_orient_matrix_UB_31 -0.0318061000
_diffrn_orient_matrix_UB_32 0.0485752000
_diffrn_orient_matrix_UB_33 0.0716213000
_diffrn_radiation_monochromator mirror
_diffrn_radiation_probe x-ray
_diffrn_radiation_type CuK\a
_diffrn_radiation_wavelength 1.54184
_diffrn_reflns_av_R_equivalents 0.0494
_diffrn_reflns_av_unetI/netI 0.0130
_diffrn_reflns_Laue_measured_fraction_full 1.000
_diffrn_reflns_Laue_measured_fraction_max 0.996
_diffrn_reflns_limit_h_max 28
_diffrn_reflns_limit_h_min -28
_diffrn_reflns_limit_k_max 11
_diffrn_reflns_limit_k_min -11
_diffrn_reflns_limit_l_max 21
_diffrn_reflns_limit_l_min -21
_diffrn_reflns_number 68493
_diffrn_reflns_point_group_measured_fraction_full 1.000
_diffrn_reflns_point_group_measured_fraction_max 0.996
_diffrn_reflns_theta_full 67.684
_diffrn_reflns_theta_max 72.775
_diffrn_reflns_theta_min 3.784
_diffrn_source 'micro-focus sealed X-ray tube'
_diffrn_source_type 'SuperNova (Cu) X-ray Source'
_exptl_absorpt_coefficient_mu 3.171
_exptl_absorpt_correction_T_max 1.000
_exptl_absorpt_correction_T_min 0.245
_exptl_absorpt_correction_type gaussian
_exptl_absorpt_process_details
;
CrysAlisPro 1.171.40.76a (Rigaku Oxford Diffraction, 2020)
Numerical absorption correction based on gaussian integration over
			a multifaceted crystal model
Empirical absorption correction using spherical harmonics,
 implemented in SCALE3 ABSPACK scaling algorithm.
;
_exptl_crystal_colour 'clear orangish red'
_exptl_crystal_colour_lustre clear
_exptl_crystal_colour_modifier orangish
_exptl_crystal_colour_primary red
_exptl_crystal_density_diffrn 1.621
_exptl_crystal_description block
_exptl_crystal_F_000 1968
_exptl_crystal_size_max 0.415
_exptl_crystal_size_mid 0.271
_exptl_crystal_size_min 0.183
_refine_diff_density_max 0.795
_refine_diff_density_min -0.834
_refine_diff_density_rms 0.080
_refine_ls_extinction_method none
_refine_ls_goodness_of_fit_ref 1.153
_refine_ls_hydrogen_treatment mixed
_refine_ls_matrix_type full
_refine_ls_number_parameters 351
_refine_ls_number_reflns 3921
_refine_ls_number_restraints 76
_refine_ls_restrained_S_all 1.149
_refine_ls_R_factor_all 0.0434
_refine_ls_R_factor_gt 0.0431
_refine_ls_shift/su_max 0.001
_refine_ls_shift/su_mean 0.000
_refine_ls_structure_factor_coef Fsqd
_refine_ls_weighting_details 'w=1/[\s^2^(Fo^2^)+(0.0488P)^2^+9.0343P] where P=(Fo^2^+2Fc^2^)/3'
_refine_ls_weighting_scheme calc
_refine_ls_wR_factor_gt 0.1161
_refine_ls_wR_factor_ref 0.1163
_reflns_Friedel_coverage 0.000
_reflns_number_gt 3865
_reflns_number_total 3921
_reflns_threshold_expression 'I > 2\s(I)'
_cod_data_source_file d1ob00032b2.cif
_cod_data_source_block exp_2189
_cod_depositor_comments 'Adding full bibliography for 7157908--7157910.cif.'
_cod_database_code 7157910
_shelx_shelxl_version_number 2014/7
_chemical_oxdiff_formula 'C22 H20 Br N4 O4'
_chemical_oxdiff_usercomment 'Darren Conboy 199D'
_shelx_space_group_comment
;
The symmetry employed for this shelxl refinement is uniquely defined
by the following loop, which should always be used as a source of
symmetry information in preference to the above space-group names.
They are only intended as comments.
;
_shelx_estimated_absorpt_t_max 0.595
_shelx_estimated_absorpt_t_min 0.353
_reflns_odcompleteness_completeness 99.90
_reflns_odcompleteness_iscentric 1
_reflns_odcompleteness_theta 66.49
_olex2_refinement_description
;
1. Fixed Uiso
 At 1.5 times of:
  All C(H,H,H) groups
2. Restrained distances
 C14-H14A \\sim C14-H14B \\sim C14-H14C
 with sigma of 0.001
 C16-H16A \\sim C16-H16B \\sim C17-H17A \\sim C17-H17B \\sim C18-H18A \\sim
C18-H18B \\sim C20-H20A ~
 C20-H20B \\sim C21-H21A \\sim C21-H21B \\sim C22-H22A \\sim C22-H22B
 with sigma of 0.001
3. Rigid bond restraints
 O3, O3, C13A, C13B
 with sigma for 1-2 distances of 0.001 and sigma for 1-3 distances of 0.001
4. Uiso/Uaniso restraints and constraints
C13A \\sim C13B: within 2A with sigma of 0.001 and sigma for terminal atoms of
0.002
5. Others
 Sof(C13B)=Sof(H13D)=Sof(H13E)=Sof(H13F)=1-FVAR(1)
 Sof(C13A)=Sof(H13A)=Sof(H13B)=Sof(H13C)=FVAR(1)
6.a Idealised Me refined as rotating group:
 C13A(H13A,H13B,H13C), C13B(H13D,H13E,H13F)
;
_olex2_date_sample_data_collection 2020-02-24
_olex2_submission_special_instructions 'No special instructions were received'
_oxdiff_exptl_absorpt_empirical_details
;
Empirical correction (ABSPACK) includes:
- Absorption correction using spherical harmonics
- Frame scaling
;
_oxdiff_exptl_absorpt_empirical_full_max 1.513
_oxdiff_exptl_absorpt_empirical_full_min 0.808

loop_
_space_group_symop_operation_xyz
'x, y, z'
'-x+1/2, -y+1/2, z+1/2'
'-x, y, -z+1/2'
'x+1/2, -y+1/2, -z'
'-x, -y, -z'
'x-1/2, y-1/2, -z-1/2'
'x, -y, z-1/2'
'-x-1/2, y-1/2, z'

loop_
_atom_site_label
_atom_site_type_symbol
_atom_site_fract_x
_atom_site_fract_y
_atom_site_fract_z
_atom_site_U_iso_or_equiv
_atom_site_adp_type
_atom_site_occupancy
_atom_site_site_symmetry_order
_atom_site_calc_flag
_atom_site_refinement_flags_posn
_atom_site_refinement_flags_adp
_atom_site_refinement_flags_occupancy
_atom_site_disorder_assembly
_atom_site_disorder_group
Br1 Br 0.27273(2) 0.52550(4) 0.66969(2) 0.03154(13) Uani 1 1 d . . . . .
O1 O 0.46763(9) 0.4686(2) 0.86109(12) 0.0267(5) Uani 1 1 d . . . . .
O2 O 0.32815(12) 0.8558(3) 0.73822(13) 0.0426(6) Uani 1 1 d . . . . .
O3 O 0.46903(9) 0.7741(2) 0.62195(12) 0.0266(4) Uani 1 1 d . U . . .
O4 O 0.26101(8) 0.5911(2) 0.50087(12) 0.0252(4) Uani 1 1 d . . . . .
N1 N 0.34869(11) 0.8480(3) 0.90352(14) 0.0267(5) Uani 1 1 d . . . . .
N2 N 0.40665(10) 0.6877(3) 0.95427(13) 0.0206(5) Uani 1 1 d . . . . .
N3 N 0.43543(11) 0.8167(3) 0.45548(14) 0.0237(5) Uani 1 1 d . . . . .
N4 N 0.35256(10) 0.7319(2) 0.41078(13) 0.0210(5) Uani 1 1 d . . . . .
C1 C 0.38899(12) 0.6595(3) 0.72021(15) 0.0204(6) Uani 1 1 d . . . . .
C2 C 0.42416(12) 0.5663(3) 0.75179(16) 0.0216(6) Uani 1 1 d . . . . .
H2 H 0.4362(15) 0.501(4) 0.727(2) 0.021(9) Uiso 1 1 d . . . . .
C3 C 0.43588(12) 0.5566(3) 0.83439(16) 0.0210(6) Uani 1 1 d . . . . .
C4 C 0.40549(11) 0.6604(3) 0.87853(16) 0.0200(5) Uani 1 1 d . . . . .
C5 C 0.36960(12) 0.7600(3) 0.84917(16) 0.0223(6) Uani 1 1 d . . . . .
C6 C 0.35838(12) 0.7683(3) 0.76756(16) 0.0241(6) Uani 1 1 d . . . . .
C7 C 0.37808(12) 0.6686(3) 0.63744(15) 0.0193(5) Uani 1 1 d . . . . .
C8 C 0.32665(12) 0.6167(3) 0.60654(16) 0.0215(6) Uani 1 1 d . . . . .
C9 C 0.31275(12) 0.6302(3) 0.53078(16) 0.0204(5) Uani 1 1 d . . . . .
C10 C 0.35293(12) 0.6995(3) 0.48622(15) 0.0199(5) Uani 1 1 d . . . . .
C11 C 0.40484(12) 0.7529(3) 0.51362(16) 0.0203(5) Uani 1 1 d . . . . .
C12 C 0.41766(12) 0.7358(3) 0.59085(16) 0.0206(6) Uani 1 1 d . . . . .
C13A C 0.48714(16) 0.9126(4) 0.6099(2) 0.0222(7) Uani 0.725(6) 1 d . U P A 1
H13A H 0.4851 0.9344 0.5558 0.033 Uiso 0.725(6) 1 calc GR . P A 1
H13B H 0.5267 0.9233 0.6275 0.033 Uiso 0.725(6) 1 calc GR . P A 1
H13C H 0.4622 0.9764 0.6380 0.033 Uiso 0.725(6) 1 calc GR . P A 1
C13B C 0.4622(4) 0.9026(10) 0.6637(5) 0.0189(11) Uiso 0.275(6) 1 d . U P A 2
H13D H 0.4244 0.9424 0.6530 0.028 Uiso 0.275(6) 1 calc GR . P A 2
H13E H 0.4919 0.9689 0.6483 0.028 Uiso 0.275(6) 1 calc GR . P A 2
H13F H 0.4656 0.8838 0.7179 0.028 Uiso 0.275(6) 1 calc GR . P A 2
C14 C 0.25911(15) 0.4505(4) 0.4723(2) 0.0374(8) Uani 1 1 d D . . . .
H14A H 0.2675(17) 0.386(3) 0.5155(14) 0.052(13) Uiso 1 1 d D . . . .
H14B H 0.2203(9) 0.440(5) 0.448(2) 0.055(13) Uiso 1 1 d D . . . .
H14C H 0.2909(11) 0.434(5) 0.4352(16) 0.052(12) Uiso 1 1 d D . . . .
C15 C 0.37258(12) 0.7991(3) 0.96644(17) 0.0236(6) Uani 1 1 d . . . . .
C16 C 0.37170(15) 0.8380(4) 1.04795(19) 0.0341(7) Uani 1 1 d D . . . .
H16A H 0.3858(17) 0.9323(17) 1.052(3) 0.070(15) Uiso 1 1 d D . . . .
H16B H 0.3326(6) 0.829(5) 1.065(2) 0.049(12) Uiso 1 1 d D . . . .
C17 C 0.41101(18) 0.7283(4) 1.08398(18) 0.0376(8) Uani 1 1 d D . . . .
H17A H 0.4418(10) 0.774(4) 1.1107(18) 0.060(14) Uiso 1 1 d D . . . .
H17B H 0.3873(13) 0.662(3) 1.111(2) 0.080(17) Uiso 1 1 d D . . . .
C18 C 0.43612(13) 0.6350(3) 1.02205(16) 0.0248(6) Uani 1 1 d D . . . .
H18A H 0.4762(5) 0.656(4) 1.015(2) 0.041(11) Uiso 1 1 d D . . . .
H18B H 0.4270(17) 0.5372(13) 1.027(2) 0.046(12) Uiso 1 1 d D . . . .
C19 C 0.40255(12) 0.8003(3) 0.39612(17) 0.0237(6) Uani 1 1 d . . . . .
C20 C 0.40586(15) 0.8361(4) 0.31413(18) 0.0321(7) Uani 1 1 d D . . . .
H20A H 0.4183(15) 0.9303(15) 0.304(2) 0.039(10) Uiso 1 1 d D . . . .
H20B H 0.4372(10) 0.786(3) 0.2914(19) 0.053(12) Uiso 1 1 d D . . . .
C21 C 0.34519(19) 0.8014(5) 0.2860(2) 0.0481(10) Uani 1 1 d D . . . .
H21A H 0.344(2) 0.764(4) 0.2354(9) 0.065(15) Uiso 1 1 d D . . . .
H21B H 0.3219(15) 0.882(3) 0.275(4) 0.14(3) Uiso 1 1 d D . . . .
C22 C 0.31697(15) 0.7067(4) 0.34395(18) 0.0315(7) Uani 1 1 d D . . . .
H22A H 0.2770(5) 0.726(4) 0.352(2) 0.030(9) Uiso 1 1 d D . . . .
H22B H 0.3119(17) 0.6081(11) 0.335(2) 0.036(10) Uiso 1 1 d D . . . .

loop_
_atom_site_aniso_label
_atom_site_aniso_U_11
_atom_site_aniso_U_22
_atom_site_aniso_U_33
_atom_site_aniso_U_23
_atom_site_aniso_U_13
_atom_site_aniso_U_12
Br1 0.02260(19) 0.0434(2) 0.0286(2) 0.00777(14) 0.00444(12) -0.00503(13)
O1 0.0283(11) 0.0252(11) 0.0268(11) 0.0045(8) -0.0017(9) 0.0077(8)
O2 0.0573(16) 0.0409(13) 0.0297(12) -0.0052(10) -0.0141(11) 0.0260(12)
O3 0.0238(10) 0.0269(10) 0.0291(11) 0.0056(9) -0.0081(8) -0.0074(8)
O4 0.0177(9) 0.0271(11) 0.0309(11) -0.0014(9) -0.0047(8) -0.0005(8)
N1 0.0246(12) 0.0314(13) 0.0241(12) -0.0050(10) -0.0018(10) 0.0064(10)
N2 0.0182(11) 0.0254(12) 0.0183(11) 0.0001(9) -0.0008(9) -0.0034(9)
N3 0.0246(12) 0.0235(12) 0.0231(12) 0.0033(10) -0.0002(10) -0.0028(10)
N4 0.0237(12) 0.0216(11) 0.0178(11) -0.0003(9) -0.0042(9) 0.0021(9)
C1 0.0185(12) 0.0242(14) 0.0183(13) 0.0008(11) 0.0004(10) -0.0018(11)
C2 0.0231(13) 0.0230(14) 0.0188(13) -0.0004(12) 0.0010(11) 0.0030(11)
C3 0.0193(13) 0.0211(13) 0.0225(14) 0.0020(11) -0.0001(10) -0.0008(11)
C4 0.0181(12) 0.0225(13) 0.0195(13) 0.0025(11) -0.0007(10) -0.0018(10)
C5 0.0199(13) 0.0252(14) 0.0218(14) -0.0013(11) 0.0007(11) 0.0022(11)
C6 0.0246(14) 0.0247(14) 0.0229(14) -0.0009(11) -0.0039(11) 0.0055(12)
C7 0.0183(12) 0.0212(13) 0.0185(13) 0.0017(10) -0.0010(10) 0.0022(10)
C8 0.0184(13) 0.0242(13) 0.0220(13) 0.0023(11) 0.0035(11) -0.0014(11)
C9 0.0193(13) 0.0201(13) 0.0217(13) -0.0011(11) -0.0016(11) -0.0003(10)
C10 0.0198(13) 0.0219(13) 0.0178(13) 0.0002(10) -0.0001(10) 0.0044(11)
C11 0.0196(13) 0.0207(13) 0.0206(13) 0.0018(11) -0.0009(10) 0.0016(10)
C12 0.0175(13) 0.0214(13) 0.0228(14) 0.0022(11) -0.0034(10) -0.0001(10)
C13A 0.0204(14) 0.0190(11) 0.0272(15) -0.0013(12) -0.0105(12) -0.0033(11)
C14 0.0293(17) 0.0307(17) 0.052(2) -0.0068(16) -0.0122(16) -0.0055(14)
C15 0.0199(13) 0.0271(14) 0.0238(14) -0.0032(12) -0.0014(11) 0.0011(11)
C16 0.0315(17) 0.0445(19) 0.0262(16) -0.0085(14) -0.0041(13) 0.0075(15)
C17 0.056(2) 0.0360(18) 0.0211(16) -0.0007(14) -0.0035(15) 0.0077(16)
C18 0.0263(14) 0.0287(15) 0.0194(13) 0.0033(12) -0.0041(11) -0.0018(12)
C19 0.0259(14) 0.0223(14) 0.0229(14) 0.0023(11) 0.0008(11) 0.0015(11)
C20 0.0407(18) 0.0333(17) 0.0222(15) 0.0054(13) -0.0016(13) -0.0024(14)
C21 0.059(2) 0.060(3) 0.0253(17) 0.0133(17) -0.0155(17) -0.018(2)
C22 0.0334(17) 0.0402(18) 0.0210(14) -0.0036(13) -0.0074(13) -0.0013(14)

loop_
_atom_type_symbol
_atom_type_description
_atom_type_scat_dispersion_real
_atom_type_scat_dispersion_imag
_atom_type_scat_source
C C 0.0181 0.0091 'International Tables Vol C Tables 4.2.6.8 and 6.1.1.4'
H H 0.0000 0.0000 'International Tables Vol C Tables 4.2.6.8 and 6.1.1.4'
Br Br -0.6763 1.2805 'International Tables Vol C Tables 4.2.6.8 and 6.1.1.4'
N N 0.0311 0.0180 'International Tables Vol C Tables 4.2.6.8 and 6.1.1.4'
O O 0.0492 0.0322 'International Tables Vol C Tables 4.2.6.8 and 6.1.1.4'

loop_
_exptl_crystal_face_index_h
_exptl_crystal_face_index_k
_exptl_crystal_face_index_l
_exptl_crystal_face_perp_dist
7 -2 -9 0.1888
-7 -5 4 0.0907
4 6 0 0.0628
-7 2 9 0.1557
13 -3 -3 0.1239
10 -2 8 0.1490
-11 2 -7 0.1613
-10 -3 -7 0.1732
-14 0 4 0.1241
-13 -3 2 0.0939
-3 -6 4 0.1005
2 -6 4 0.1016
-4 6 -1 0.0524
-3 4 -8 0.1467
7 -5 4 0.1062
5 -4 7 0.1094
-5 2 -10 0.1693
11 -4 -2 0.1194
12 1 7 0.1512
0 6 -1 0.0386

loop_
_geom_angle_atom_site_label_1
_geom_angle_atom_site_label_2
_geom_angle_atom_site_label_3
_geom_angle
_geom_angle_site_symmetry_1
_geom_angle_site_symmetry_3
_geom_angle_publ_flag
C12 O3 C13A 117.0(2) . . ?
C12 O3 C13B 109.7(4) . . ?
C9 O4 C14 114.7(2) . . ?
C15 N1 C5 102.7(2) . . ?
C4 N2 C18 137.9(3) . . ?
C15 N2 C4 107.2(2) . . ?
C15 N2 C18 114.7(2) . . ?
C19 N3 C11 103.8(2) . . ?
C10 N4 C22 138.8(3) . . ?
C19 N4 C10 106.8(2) . . ?
C19 N4 C22 114.3(2) . . ?
C2 C1 C6 121.3(3) . . ?
C2 C1 C7 123.8(3) . . ?
C7 C1 C6 114.9(2) . . ?
C1 C2 H2 120(3) . . ?
C1 C2 C3 124.4(3) . . ?
C3 C2 H2 114(3) . . ?
O1 C3 C2 122.4(3) . . ?
O1 C3 C4 124.4(3) . . ?
C4 C3 C2 113.2(2) . . ?
N2 C4 C3 130.5(3) . . ?
N2 C4 C5 104.5(2) . . ?
C5 C4 C3 125.0(3) . . ?
N1 C5 C4 112.4(3) . . ?
N1 C5 C6 126.3(3) . . ?
C4 C5 C6 121.2(3) . . ?
O2 C6 C1 120.9(3) . . ?
O2 C6 C5 124.2(3) . . ?
C5 C6 C1 114.9(2) . . ?
C8 C7 C1 120.4(2) . . ?
C12 C7 C1 119.6(2) . . ?
C12 C7 C8 119.9(2) . . ?
C7 C8 Br1 120.0(2) . . ?
C9 C8 Br1 117.2(2) . . ?
C9 C8 C7 122.8(3) . . ?
O4 C9 C8 123.6(3) . . ?
O4 C9 C10 120.4(2) . . ?
C8 C9 C10 115.7(3) . . ?
N4 C10 C9 130.9(3) . . ?
N4 C10 C11 105.0(2) . . ?
C9 C10 C11 124.1(3) . . ?
N3 C11 C10 110.4(2) . . ?
N3 C11 C12 131.1(3) . . ?
C10 C11 C12 118.5(3) . . ?
O3 C12 C7 117.8(2) . . ?
O3 C12 C11 123.0(3) . . ?
C7 C12 C11 119.0(3) . . ?
O3 C13A H13A 109.5 . . ?
O3 C13A H13B 109.5 . . ?
O3 C13A H13C 109.5 . . ?
H13A C13A H13B 109.5 . . ?
H13A C13A H13C 109.5 . . ?
H13B C13A H13C 109.5 . . ?
O3 C13B H13D 109.5 . . ?
O3 C13B H13E 109.5 . . ?
O3 C13B H13F 109.5 . . ?
H13D C13B H13E 109.5 . . ?
H13D C13B H13F 109.5 . . ?
H13E C13B H13F 109.5 . . ?
O4 C14 H14A 108(2) . . ?
O4 C14 H14B 106(3) . . ?
O4 C14 H14C 111(3) . . ?
H14A C14 H14B 116(3) . . ?
H14A C14 H14C 105(3) . . ?
H14B C14 H14C 112(3) . . ?
N1 C15 N2 113.2(3) . . ?
N1 C15 C16 135.7(3) . . ?
N2 C15 C16 111.1(3) . . ?
C15 C16 H16A 108(3) . . ?
C15 C16 H16B 107(2) . . ?
C15 C16 C17 102.8(3) . . ?
H16A C16 H16B 113(4) . . ?
C17 C16 H16A 114(3) . . ?
C17 C16 H16B 112(2) . . ?
C16 C17 H17A 110(2) . . ?
C16 C17 H17B 108(2) . . ?
H17A C17 H17B 119(3) . . ?
C18 C17 C16 109.4(3) . . ?
C18 C17 H17A 109(2) . . ?
C18 C17 H17B 101(2) . . ?
N2 C18 C17 101.7(2) . . ?
N2 C18 H18A 106(2) . . ?
N2 C18 H18B 108(3) . . ?
C17 C18 H18A 110(2) . . ?
C17 C18 H18B 115(3) . . ?
H18A C18 H18B 115(3) . . ?
N3 C19 N4 114.0(3) . . ?
N3 C19 C20 136.1(3) . . ?
N4 C19 C20 109.9(3) . . ?
C19 C20 H20A 114(2) . . ?
C19 C20 H20B 109(2) . . ?
C19 C20 C21 102.5(3) . . ?
H20A C20 H20B 99(3) . . ?
C21 C20 H20A 115(2) . . ?
C21 C20 H20B 117(2) . . ?
C20 C21 H21A 113(3) . . ?
C20 C21 H21B 114(2) . . ?
H21A C21 H21B 96(4) . . ?
C22 C21 C20 108.1(3) . . ?
C22 C21 H21A 113(2) . . ?
C22 C21 H21B 112(3) . . ?
N4 C22 C21 101.5(3) . . ?
N4 C22 H22A 113(2) . . ?
N4 C22 H22B 111(2) . . ?
C21 C22 H22A 114(2) . . ?
C21 C22 H22B 122(2) . . ?
H22A C22 H22B 96(3) . . ?

loop_
_geom_bond_atom_site_label_1
_geom_bond_atom_site_label_2
_geom_bond_distance
_geom_bond_site_symmetry_2
_geom_bond_publ_flag
Br1 C8 1.897(3) . ?
O1 C3 1.218(4) . ?
O2 C6 1.213(4) . ?
O3 C12 1.370(3) . ?
O3 C13A 1.410(4) . ?
O3 C13B 1.445(10) . ?
O4 C9 1.372(3) . ?
O4 C14 1.441(4) . ?
N1 C5 1.369(4) . ?
N1 C15 1.330(4) . ?
N2 C4 1.365(4) . ?
N2 C15 1.349(4) . ?
N2 C18 1.472(4) . ?
N3 C11 1.394(4) . ?
N3 C19 1.310(4) . ?
N4 C10 1.370(4) . ?
N4 C19 1.365(4) . ?
N4 C22 1.465(4) . ?
C1 C2 1.336(4) . ?
C1 C6 1.517(4) . ?
C1 C7 1.488(4) . ?
C2 H2 0.82(4) . ?
C2 C3 1.489(4) . ?
C3 C4 1.451(4) . ?
C4 C5 1.373(4) . ?
C5 C6 1.469(4) . ?
C7 C8 1.411(4) . ?
C7 C12 1.396(4) . ?
C8 C9 1.385(4) . ?
C9 C10 1.394(4) . ?
C10 C11 1.403(4) . ?
C11 C12 1.407(4) . ?
C13A H13A 0.9800 . ?
C13A H13B 0.9800 . ?
C13A H13C 0.9800 . ?
C13B H13D 0.9800 . ?
C13B H13E 0.9800 . ?
C13B H13F 0.9800 . ?
C14 H14A 1.004(18) . ?
C14 H14B 1.004(18) . ?
C14 H14C 1.004(18) . ?
C15 C16 1.489(4) . ?
C16 H16A 0.965(8) . ?
C16 H16B 0.965(8) . ?
C16 C17 1.535(5) . ?
C17 H17A 0.965(8) . ?
C17 H17B 0.965(8) . ?
C17 C18 1.531(4) . ?
C18 H18A 0.965(8) . ?
C18 H18B 0.965(8) . ?
C19 C20 1.492(4) . ?
C20 H20A 0.965(8) . ?
C20 H20B 0.965(8) . ?
C20 C21 1.538(5) . ?
C21 H21A 0.965(8) . ?
C21 H21B 0.965(8) . ?
C21 C22 1.519(5) . ?
C22 H22A 0.965(8) . ?
C22 H22B 0.965(8) . ?

loop_
_geom_torsion_atom_site_label_1
_geom_torsion_atom_site_label_2
_geom_torsion_atom_site_label_3
_geom_torsion_atom_site_label_4
_geom_torsion
_geom_torsion_site_symmetry_1
_geom_torsion_site_symmetry_2
_geom_torsion_site_symmetry_3
_geom_torsion_site_symmetry_4
_geom_torsion_publ_flag
Br1 C8 C9 O4 5.0(4) . . . . ?
Br1 C8 C9 C10 179.1(2) . . . . ?
O1 C3 C4 N2 3.1(5) . . . . ?
O1 C3 C4 C5 -180.0(3) . . . . ?
O4 C9 C10 N4 -4.9(5) . . . . ?
O4 C9 C10 C11 174.7(3) . . . . ?
N1 C5 C6 O2 -0.6(5) . . . . ?
N1 C5 C6 C1 178.0(3) . . . . ?
N1 C15 C16 C17 -179.9(4) . . . . ?
N2 C4 C5 N1 0.2(3) . . . . ?
N2 C4 C5 C6 178.2(3) . . . . ?
N2 C15 C16 C17 -0.8(4) . . . . ?
N3 C11 C12 O3 -5.6(5) . . . . ?
N3 C11 C12 C7 178.8(3) . . . . ?
N3 C19 C20 C21 -171.2(4) . . . . ?
N4 C10 C11 N3 0.0(3) . . . . ?
N4 C10 C11 C12 179.8(2) . . . . ?
N4 C19 C20 C21 9.8(4) . . . . ?
C1 C2 C3 O1 178.9(3) . . . . ?
C1 C2 C3 C4 -0.6(4) . . . . ?
C1 C7 C8 Br1 -3.4(4) . . . . ?
C1 C7 C8 C9 175.9(3) . . . . ?
C1 C7 C12 O3 8.8(4) . . . . ?
C1 C7 C12 C11 -175.3(3) . . . . ?
C2 C1 C6 O2 177.3(3) . . . . ?
C2 C1 C6 C5 -1.3(4) . . . . ?
C2 C1 C7 C8 103.6(3) . . . . ?
C2 C1 C7 C12 -79.9(4) . . . . ?
C2 C3 C4 N2 -177.4(3) . . . . ?
C2 C3 C4 C5 -0.5(4) . . . . ?
C3 C4 C5 N1 -177.3(3) . . . . ?
C3 C4 C5 C6 0.6(4) . . . . ?
C4 N2 C15 N1 0.0(3) . . . . ?
C4 N2 C15 C16 -179.3(3) . . . . ?
C4 N2 C18 C17 179.9(3) . . . . ?
C4 C5 C6 O2 -178.3(3) . . . . ?
C4 C5 C6 C1 0.3(4) . . . . ?
C5 N1 C15 N2 0.1(3) . . . . ?
C5 N1 C15 C16 179.2(4) . . . . ?
C6 C1 C2 C3 1.5(4) . . . . ?
C6 C1 C7 C8 -78.3(3) . . . . ?
C6 C1 C7 C12 98.2(3) . . . . ?
C7 C1 C2 C3 179.5(3) . . . . ?
C7 C1 C6 O2 -0.9(4) . . . . ?
C7 C1 C6 C5 -179.5(2) . . . . ?
C7 C8 C9 O4 -174.3(3) . . . . ?
C7 C8 C9 C10 -0.2(4) . . . . ?
C8 C7 C12 O3 -174.6(2) . . . . ?
C8 C7 C12 C11 1.2(4) . . . . ?
C8 C9 C10 N4 -179.2(3) . . . . ?
C8 C9 C10 C11 0.4(4) . . . . ?
C9 C10 C11 N3 -179.7(3) . . . . ?
C9 C10 C11 C12 0.1(4) . . . . ?
C10 N4 C19 N3 -0.6(3) . . . . ?
C10 N4 C19 C20 178.6(2) . . . . ?
C10 N4 C22 C21 171.9(4) . . . . ?
C10 C11 C12 O3 174.7(3) . . . . ?
C10 C11 C12 C7 -1.0(4) . . . . ?
C11 N3 C19 N4 0.6(3) . . . . ?
C11 N3 C19 C20 -178.4(4) . . . . ?
C12 C7 C8 Br1 -179.9(2) . . . . ?
C12 C7 C8 C9 -0.6(4) . . . . ?
C13A O3 C12 C7 -130.4(3) . . . . ?
C13A O3 C12 C11 53.9(4) . . . . ?
C13B O3 C12 C7 -80.5(5) . . . . ?
C13B O3 C12 C11 103.9(5) . . . . ?
C14 O4 C9 C8 -92.1(4) . . . . ?
C14 O4 C9 C10 94.1(3) . . . . ?
C15 N1 C5 C4 -0.2(3) . . . . ?
C15 N1 C5 C6 -178.1(3) . . . . ?
C15 N2 C4 C3 177.2(3) . . . . ?
C15 N2 C4 C5 -0.1(3) . . . . ?
C15 N2 C18 C17 4.1(3) . . . . ?
C15 C16 C17 C18 3.3(4) . . . . ?
C16 C17 C18 N2 -4.4(4) . . . . ?
C18 N2 C4 C3 1.2(5) . . . . ?
C18 N2 C4 C5 -176.2(3) . . . . ?
C18 N2 C15 N1 177.1(2) . . . . ?
C18 N2 C15 C16 -2.2(4) . . . . ?
C19 N3 C11 C10 -0.3(3) . . . . ?
C19 N3 C11 C12 179.9(3) . . . . ?
C19 N4 C10 C9 180.0(3) . . . . ?
C19 N4 C10 C11 0.3(3) . . . . ?
C19 N4 C22 C21 -13.3(4) . . . . ?
C19 C20 C21 C22 -18.0(4) . . . . ?
C20 C21 C22 N4 18.9(4) . . . . ?
C22 N4 C10 C9 -5.0(6) . . . . ?
C22 N4 C10 C11 175.3(3) . . . . ?
C22 N4 C19 N3 -177.0(3) . . . . ?
C22 N4 C19 C20 2.3(4) . . . . ?

loop_
_exptl_oxdiff_crystal_face_indexfrac_h
_exptl_oxdiff_crystal_face_indexfrac_k
_exptl_oxdiff_crystal_face_indexfrac_l
_exptl_oxdiff_crystal_face_x
_exptl_oxdiff_crystal_face_y
_exptl_oxdiff_crystal_face_z
6.9562 -2.2754 -9.2959 0.0502 -0.0485 -0.9976
-7.2457 -4.9504 4.2953 0.6694 -0.6807 0.2976
4.3686 5.9561 -0.4030 -0.6965 0.7072 0.1215
-7.3518 1.8688 9.4300 -0.0002 -0.0023 1.0000
12.9597 -2.6294 -3.4650 0.4737 0.3931 -0.7881
10.4136 -1.5796 7.8163 0.7623 0.6291 0.1519
-10.8673 1.6878 -7.3729 -0.7673 -0.6334 -0.1004
-9.5209 -2.6978 -7.4050 -0.1700 -0.9179 -0.3586
-14.2951 -0.1647 3.8215 -0.1244 -0.6823 0.7204
-13.2138 -2.8881 1.8257 0.1677 -0.8962 0.4107
-2.8371 -5.7451 3.8751 0.8498 -0.5196 0.0887
1.9100 -5.7066 4.3645 0.9680 -0.2495 -0.0254
-4.1901 5.9595 -0.9752 -0.9059 0.2341 0.3529
-3.4163 3.9737 -8.4579 -0.9496 -0.0761 -0.3041
7.0309 -5.0152 4.2409 0.9835 0.0779 -0.1635
4.8308 -4.4597 7.1340 0.9869 0.0788 0.1407
-4.6017 2.4653 -9.9526 -0.8428 -0.3001 -0.4467
11.4003 -3.9697 -1.9195 0.6799 0.2401 -0.6929
11.9521 0.8502 6.8756 0.4399 0.8848 0.1536
0.2078 6.1870 -1.2607 -0.8527 0.4811 0.2036
